data_7160962
loop_
_publ_author_name
'Shi, Yihao'
'Yoshikawa, Isao'
'Sakama, Akihiro'
'Kudo, Kazuaki'

_publ_section_title
;
 Synthesis of &#x3b1;-chloro-&#x3b2;-ketoesters <i>via</i> ytterbium(III)
 triflate-mediated decarboxylative Claisen-type condensation.
;
_journal_issue 11
_journal_name_full 'Organic &amp; biomolecular chemistry'
_journal_page_first 2283
_journal_page_last 2289
_journal_paper_doi 10.1039/d5ob01966d
_journal_volume 24
_journal_year 2026
_chemical_formula_moiety 'C12 H13 Cl O3'
_chemical_formula_sum 'C12 H13 Cl O3'
_chemical_formula_weight 240.67
_space_group_crystal_system monoclinic
_space_group_IT_number 14
_space_group_name_Hall '-P 2ybc'
_space_group_name_H-M_alt 'P 1 21/c 1'
_atom_sites_solution_hydrogens mixed
_atom_sites_solution_primary direct
_atom_sites_solution_secondary difmap
_audit_creation_method SHELXL-2019/3
_audit_update_record
;
2025-11-13 deposited with the CCDC.	2026-02-11 downloaded from the CCDC.
;
_cell_angle_alpha 90
_cell_angle_beta 97.035(6)
_cell_angle_gamma 90
_cell_formula_units_Z 4
_cell_length_a 5.8919(4)
_cell_length_b 8.2884(4)
_cell_length_c 23.4295(14)
_cell_measurement_reflns_used 4131
_cell_measurement_temperature 93(2)
_cell_measurement_theta_max 71.8690
_cell_measurement_theta_min 5.6630
_cell_volume 1135.55(12)
_computing_cell_refinement 'CrysAlisPro 1.171.40.84a (Rigaku OD, 2020)'
_computing_data_collection 'CrysAlisPro 1.171.41.107a (Rigaku OD, 2021)'
_computing_data_reduction 'CrysAlisPro 1.171.40.84a (Rigaku OD, 2020)'
_computing_molecular_graphics 'Yadokari-XG (Wakita, Nemoto et al., 2009)'
_computing_publication_material 'Yadokari-XG (Wakita, Nemoto et al., 2009)'
_computing_structure_refinement 'SHELXL-2019/3 (Sheldrick, 2019)'
_computing_structure_solution 'SHELXS Version 2013/1 (Sheldrick, 2008)'
_diffrn_ambient_temperature 93(2)
_diffrn_detector_area_resol_mean 5.811
_diffrn_measured_fraction_theta_full 0.999
_diffrn_measured_fraction_theta_max 0.980
_diffrn_measurement_device_type 'Rigaku XtaLAB P200'
_diffrn_measurement_method '\w scans'
_diffrn_radiation_type CuK\a
_diffrn_radiation_wavelength 1.54184
_diffrn_reflns_av_R_equivalents 0.0694
_diffrn_reflns_av_unetI/netI 0.0409
_diffrn_reflns_Laue_measured_fraction_full 0.999
_diffrn_reflns_Laue_measured_fraction_max 0.980
_diffrn_reflns_limit_h_max 6
_diffrn_reflns_limit_h_min -7
_diffrn_reflns_limit_k_max 10
_diffrn_reflns_limit_k_min -10
_diffrn_reflns_limit_l_max 28
_diffrn_reflns_limit_l_min -28
_diffrn_reflns_number 10064
_diffrn_reflns_point_group_measured_fraction_full 0.999
_diffrn_reflns_point_group_measured_fraction_max 0.980
_diffrn_reflns_theta_full 67.684
_diffrn_reflns_theta_max 73.030
_diffrn_reflns_theta_min 3.802
_diffrn_source 'rotating anode X-ray generator'
_exptl_absorpt_coefficient_mu 2.902
_exptl_absorpt_correction_T_max 1.00000
_exptl_absorpt_correction_T_min 0.66650
_exptl_absorpt_correction_type multi-scan
_exptl_absorpt_process_details
;
CrysAlisPro 1.171.40.84a (Rigaku Oxford Diffraction, 2020)
Empirical absorption correction using spherical harmonics,
implemented in SCALE3 ABSPACK scaling algorithm.
;
_exptl_crystal_colour colorless
_exptl_crystal_density_diffrn 1.408
_exptl_crystal_description plate
_exptl_crystal_F_000 504
_exptl_crystal_recrystallization_method 'Re-crystallisation from solvent: chloroform'
_exptl_crystal_size_max 0.300
_exptl_crystal_size_mid 0.300
_exptl_crystal_size_min 0.020
_refine_diff_density_max 0.903
_refine_diff_density_min -0.439
_refine_diff_density_rms 0.105
_refine_ls_extinction_method none
_refine_ls_goodness_of_fit_ref 1.145
_refine_ls_hydrogen_treatment mixed
_refine_ls_matrix_type full
_refine_ls_number_parameters 149
_refine_ls_number_reflns 2227
_refine_ls_number_restraints 0
_refine_ls_restrained_S_all 1.145
_refine_ls_R_factor_all 0.0847
_refine_ls_R_factor_gt 0.0765
_refine_ls_shift/su_max 0.000
_refine_ls_shift/su_mean 0.000
_refine_ls_structure_factor_coef Fsqd
_refine_ls_weighting_details 'w=1/[\s^2^(Fo^2^)+(0.0897P)^2^+3.7995P] where P=(Fo^2^+2Fc^2^)/3'
_refine_ls_weighting_scheme calc
_refine_ls_wR_factor_gt 0.2148
_refine_ls_wR_factor_ref 0.2192
_reflns_Friedel_coverage 0.000
_reflns_number_gt 1890
_reflns_number_total 2227
_reflns_threshold_expression 'I > 2\s(I)'
_cod_data_source_file d5ob01966d2.cif
_cod_data_source_block shi
_cod_depositor_comments 'Adding full bibliography for 7160962.cif.'
_cod_original_sg_symbol_H-M 'P 21/c'
_cod_database_code 7160962
_shelx_shelxl_version_number 2019/3
_shelx_space_group_comment
;
The symmetry employed for this shelxl refinement is uniquely defined
by the following loop, which should always be used as a source of
symmetry information in preference to the above space-group names.
They are only intended as comments.
;
_shelx_estimated_absorpt_t_min 0.476
_shelx_estimated_absorpt_t_max 0.944

loop_
_space_group_symop_operation_xyz
'x, y, z'
'-x, y+1/2, -z+1/2'
'-x, -y, -z'
'x, -y-1/2, z-1/2'

loop_
_atom_site_label
_atom_site_type_symbol
_atom_site_fract_x
_atom_site_fract_y
_atom_site_fract_z
_atom_site_U_iso_or_equiv
_atom_site_adp_type
_atom_site_occupancy
_atom_site_site_symmetry_order
_atom_site_calc_flag
_atom_site_refinement_flags_posn
_atom_site_refinement_flags_adp
_atom_site_refinement_flags_occupancy
_atom_site_disorder_assembly
_atom_site_disorder_group
Cl1 Cl 0.63006(16) 0.24343(12) 0.57046(4) 0.0299(3) Uani 1 1 d . . . . .
C1 C 0.4690(7) 0.2641(5) 0.5031(2) 0.0282(9) Uani 1 1 d . . . . .
C2 C 0.2563(7) 0.3582(5) 0.50072(18) 0.0285(9) Uani 1 1 d . . . . .
O1 O 0.1432(5) 0.3970(4) 0.45559(13) 0.0324(7) Uani 1 1 d . . . . .
O2 O 0.2025(5) 0.3971(4) 0.55168(13) 0.0329(7) Uani 1 1 d . . . . .
H1 H 0.070(10) 0.448(7) 0.550(2) 0.049 Uiso 1 1 d . U . . .
C3 C 0.5503(7) 0.1945(5) 0.45720(19) 0.0287(9) Uani 1 1 d . . . . .
O3 O 0.7543(5) 0.1208(4) 0.46875(13) 0.0315(7) Uani 1 1 d . . . . .
C4 C 0.8526(7) 0.0337(6) 0.42460(19) 0.0333(10) Uani 1 1 d . . . . .
H2 H 0.756883 -0.059960 0.412704 0.050 Uiso 1 1 calc R U . . .
H3 H 1.006678 -0.002719 0.439599 0.050 Uiso 1 1 calc R U . . .
H4 H 0.861224 0.104604 0.391459 0.050 Uiso 1 1 calc R U . . .
C5 C 0.4321(7) 0.1962(5) 0.39696(18) 0.0288(9) Uani 1 1 d . . . . .
H5 H 0.265087 0.204103 0.398208 0.035 Uiso 1 1 calc R U . . .
H6 H 0.462291 0.092736 0.378193 0.035 Uiso 1 1 calc R U . . .
C6 C 0.5070(7) 0.3352(5) 0.36031(19) 0.0305(9) Uani 1 1 d . . . . .
H7 H 0.484720 0.439284 0.379586 0.037 Uiso 1 1 calc R U . . .
H8 H 0.671523 0.323998 0.356254 0.037 Uiso 1 1 calc R U . . .
C7 C 0.3697(7) 0.3338(5) 0.30184(19) 0.0313(9) Uani 1 1 d . . . . .
C8 C 0.4406(8) 0.2473(6) 0.2566(2) 0.0366(10) Uani 1 1 d . . . . .
H9 H 0.582856 0.192034 0.261820 0.044 Uiso 1 1 calc R U . . .
C9 C 0.3066(9) 0.2404(6) 0.2037(2) 0.0424(12) Uani 1 1 d . . . . .
H10 H 0.357485 0.180760 0.173093 0.051 Uiso 1 1 calc R U . . .
C10 C 0.0988(8) 0.3202(7) 0.1955(2) 0.0417(12) Uani 1 1 d . . . . .
H11 H 0.006993 0.315137 0.159226 0.050 Uiso 1 1 calc R U . . .
C11 C 0.0253(8) 0.4072(7) 0.2401(2) 0.0441(12) Uani 1 1 d . . . . .
H12 H -0.116972 0.462512 0.234655 0.053 Uiso 1 1 calc R U . . .
C12 C 0.1605(8) 0.4133(6) 0.2928(2) 0.0362(10) Uani 1 1 d . . . . .
H13 H 0.109237 0.472971 0.323377 0.043 Uiso 1 1 calc R U . . .

loop_
_atom_site_aniso_label
_atom_site_aniso_U_11
_atom_site_aniso_U_22
_atom_site_aniso_U_33
_atom_site_aniso_U_23
_atom_site_aniso_U_13
_atom_site_aniso_U_12
Cl1 0.0216(5) 0.0287(6) 0.0387(6) 0.0005(4) 0.0009(4) 0.0038(4)
C1 0.018(2) 0.025(2) 0.042(2) 0.0019(17) 0.0040(16) 0.0012(16)
C2 0.029(2) 0.0213(19) 0.034(2) 0.0015(16) 0.0022(17) -0.0048(17)
O1 0.0234(15) 0.0309(17) 0.0424(17) 0.0018(13) 0.0021(12) 0.0071(13)
O2 0.0210(15) 0.0350(17) 0.0427(17) -0.0006(13) 0.0040(12) 0.0068(13)
C3 0.020(2) 0.023(2) 0.044(2) 0.0034(17) 0.0051(17) -0.0004(16)
O3 0.0159(14) 0.0340(16) 0.0445(17) -0.0031(13) 0.0033(12) 0.0090(12)
C4 0.022(2) 0.033(2) 0.046(2) -0.0033(19) 0.0069(18) 0.0106(18)
C5 0.020(2) 0.023(2) 0.043(2) -0.0024(17) 0.0026(17) 0.0013(16)
C6 0.023(2) 0.023(2) 0.045(2) -0.0002(17) 0.0036(17) -0.0021(17)
C7 0.029(2) 0.024(2) 0.041(2) 0.0034(17) 0.0031(17) -0.0030(17)
C8 0.030(2) 0.036(2) 0.045(3) 0.0009(19) 0.0100(19) -0.001(2)
C9 0.049(3) 0.043(3) 0.038(3) -0.003(2) 0.012(2) -0.008(2)
C10 0.036(3) 0.045(3) 0.041(3) 0.008(2) -0.004(2) -0.011(2)
C11 0.029(3) 0.049(3) 0.053(3) 0.011(2) 0.000(2) 0.000(2)
C12 0.026(2) 0.036(2) 0.047(3) 0.001(2) 0.0054(18) 0.0039(19)

loop_
_atom_type_symbol
_atom_type_description
_atom_type_scat_dispersion_real
_atom_type_scat_dispersion_imag
_atom_type_scat_source
C C 0.0181 0.0091 'International Tables Vol C Tables 4.2.6.8 and 6.1.1.4'
H H 0.0000 0.0000 'International Tables Vol C Tables 4.2.6.8 and 6.1.1.4'
O O 0.0492 0.0322 'International Tables Vol C Tables 4.2.6.8 and 6.1.1.4'
Cl Cl 0.3639 0.7018 'International Tables Vol C Tables 4.2.6.8 and 6.1.1.4'

loop_
_geom_angle_atom_site_label_1
_geom_angle_atom_site_label_2
_geom_angle_atom_site_label_3
_geom_angle
_geom_angle_site_symmetry_1
_geom_angle_site_symmetry_3
_geom_angle_publ_flag
C3 C1 C2 125.2(4) . . ?
C3 C1 Cl1 117.9(3) . . ?
C2 C1 Cl1 116.9(3) . . ?
O1 C2 O2 123.8(4) . . ?
O1 C2 C1 123.0(4) . . ?
O2 C2 C1 113.3(4) . . ?
C2 O2 H1 113(4) . . ?
O3 C3 C1 115.2(4) . . ?
O3 C3 C5 119.7(4) . . ?
C1 C3 C5 125.1(4) . . ?
C3 O3 C4 120.7(3) . . ?
O3 C4 H2 109.5 . . ?
O3 C4 H3 109.5 . . ?
H2 C4 H3 109.5 . . ?
O3 C4 H4 109.5 . . ?
H2 C4 H4 109.5 . . ?
H3 C4 H4 109.5 . . ?
C3 C5 C6 113.8(3) . . ?
C3 C5 H5 108.8 . . ?
C6 C5 H5 108.8 . . ?
C3 C5 H6 108.8 . . ?
C6 C5 H6 108.8 . . ?
H5 C5 H6 107.7 . . ?
C7 C6 C5 110.2(3) . . ?
C7 C6 H7 109.6 . . ?
C5 C6 H7 109.6 . . ?
C7 C6 H8 109.6 . . ?
C5 C6 H8 109.6 . . ?
H7 C6 H8 108.1 . . ?
C8 C7 C12 118.2(4) . . ?
C8 C7 C6 121.5(4) . . ?
C12 C7 C6 120.2(4) . . ?
C9 C8 C7 120.8(5) . . ?
C9 C8 H9 119.6 . . ?
C7 C8 H9 119.6 . . ?
C10 C9 C8 120.2(5) . . ?
C10 C9 H10 119.9 . . ?
C8 C9 H10 119.9 . . ?
C11 C10 C9 119.8(5) . . ?
C11 C10 H11 120.1 . . ?
C9 C10 H11 120.1 . . ?
C10 C11 C12 119.6(5) . . ?
C10 C11 H12 120.2 . . ?
C12 C11 H12 120.2 . . ?
C11 C12 C7 121.4(5) . . ?
C11 C12 H13 119.3 . . ?
C7 C12 H13 119.3 . . ?

loop_
_geom_bond_atom_site_label_1
_geom_bond_atom_site_label_2
_geom_bond_distance
_geom_bond_site_symmetry_2
_geom_bond_publ_flag
Cl1 C1 1.747(5) . ?
C1 C3 1.359(6) . ?
C1 C2 1.472(6) . ?
C2 O1 1.222(5) . ?
C2 O2 1.312(5) . ?
O2 H1 0.89(6) . ?
C3 O3 1.346(5) . ?
C3 C5 1.496(6) . ?
O3 C4 1.440(5) . ?
C4 H2 0.9800 . ?
C4 H3 0.9800 . ?
C4 H4 0.9800 . ?
C5 C6 1.533(6) . ?
C5 H5 0.9900 . ?
C5 H6 0.9900 . ?
C6 C7 1.503(6) . ?
C6 H7 0.9900 . ?
C6 H8 0.9900 . ?
C7 C8 1.387(7) . ?
C7 C12 1.391(6) . ?
C8 C9 1.385(7) . ?
C8 H9 0.9500 . ?
C9 C10 1.384(7) . ?
C9 H10 0.9500 . ?
C10 C11 1.383(8) . ?
C10 H11 0.9500 . ?
C11 C12 1.386(7) . ?
C11 H12 0.9500 . ?
C12 H13 0.9500 . ?

loop_
_geom_hbond_atom_site_label_D
_geom_hbond_atom_site_label_H
_geom_hbond_atom_site_label_A
_geom_hbond_distance_DH
_geom_hbond_distance_HA
_geom_hbond_distance_DA
_geom_hbond_angle_DHA
_geom_hbond_site_symmetry_A
_geom_hbond_publ_flag
O2 H1 O1 0.89(6) 1.79(6) 2.646(4) 163(6) 3_566 yes
C4 H2 Cl1 0.98 2.81 3.669(5) 146.9 3_656 yes
C5 H5 O1 0.99 2.26 2.851(5) 117.0 . yes

loop_
_geom_torsion_atom_site_label_1
_geom_torsion_atom_site_label_2
_geom_torsion_atom_site_label_3
_geom_torsion_atom_site_label_4
_geom_torsion
_geom_torsion_site_symmetry_1
_geom_torsion_site_symmetry_2
_geom_torsion_site_symmetry_3
_geom_torsion_site_symmetry_4
_geom_torsion_publ_flag
C3 C1 C2 O1 -7.9(7) . . . . ?
Cl1 C1 C2 O1 171.2(3) . . . . ?
C3 C1 C2 O2 172.8(4) . . . . ?
Cl1 C1 C2 O2 -8.2(5) . . . . ?
C2 C1 C3 O3 176.8(4) . . . . ?
Cl1 C1 C3 O3 -2.3(5) . . . . ?
C2 C1 C3 C5 -2.7(7) . . . . ?
Cl1 C1 C3 C5 178.2(3) . . . . ?
C1 C3 O3 C4 176.1(4) . . . . ?
C5 C3 O3 C4 -4.4(6) . . . . ?
O3 C3 C5 C6 -85.9(5) . . . . ?
C1 C3 C5 C6 93.6(5) . . . . ?
C3 C5 C6 C7 -176.5(4) . . . . ?
C5 C6 C7 C8 -89.6(5) . . . . ?
C5 C6 C7 C12 87.0(5) . . . . ?
C12 C7 C8 C9 0.0(7) . . . . ?
C6 C7 C8 C9 176.7(4) . . . . ?
C7 C8 C9 C10 -0.1(7) . . . . ?
C8 C9 C10 C11 0.1(7) . . . . ?
C9 C10 C11 C12 -0.2(8) . . . . ?
C10 C11 C12 C7 0.2(7) . . . . ?
C8 C7 C12 C11 -0.1(7) . . . . ?
C6 C7 C12 C11 -176.8(4) . . . . ?
